data_7060521
loop_
_publ_author_name
'Pan, Liu-Na'
'Wang, Qing'
'Sun, Jing'
'Sun, Quan-Shun'
'Yan, Chao-Guo'

_publ_section_title
;
 Molecular diversity of the acid promoted domino reaction of
 3-hydroxy-3-(indol-3-yl)indolin-2-ones and cyclic mercapto-substituted
 \b-enamino esters
;
_journal_issue 18
_journal_name_full 'New Journal of Chemistry'
_journal_page_first 8314
_journal_page_last 8320
_journal_paper_doi 10.1039/D1NJ00947H
_journal_volume 45
_journal_year 2021
_chemical_formula_moiety 'C34 H27 N3 O3 S'
_chemical_formula_sum 'C34 H27 N3 O3 S'
_chemical_formula_weight 557.64
_space_group_crystal_system monoclinic
_space_group_IT_number 14
_space_group_name_Hall '-P 2yn'
_space_group_name_H-M_alt 'P 1 21/n 1'
_atom_sites_solution_hydrogens geom
_audit_creation_method SHELXL-2014/7
_audit_update_record
;
2020-12-29 deposited with the CCDC.	2021-04-05 downloaded from the CCDC.
;
_cell_angle_alpha 90
_cell_angle_beta 93.515(2)
_cell_angle_gamma 90
_cell_formula_units_Z 4
_cell_length_a 14.1938(9)
_cell_length_b 12.7868(8)
_cell_length_c 15.7009(10)
_cell_measurement_reflns_used 7317
_cell_measurement_temperature 296(2)
_cell_measurement_theta_max 25.00
_cell_measurement_theta_min 2.46
_cell_volume 2844.2(3)
_computing_cell_refinement 'Bruker SAINT'
_computing_data_collection 'Bruker APEX2'
_computing_data_reduction 'Bruker SAINT'
_computing_molecular_graphics 'Bruker SHELXTL'
_computing_publication_material 'Bruker SHELXTL'
_computing_structure_refinement 'SHELXL-2014/7 (Sheldrick, 2014)'
_computing_structure_solution 'SHELXS-97 (Sheldrick 2008)'
_diffrn_ambient_temperature 296(2)
_diffrn_measured_fraction_theta_full 0.998
_diffrn_measured_fraction_theta_max 0.998
_diffrn_measurement_device_type 'Bruker APEX-II CCD'
_diffrn_measurement_method '\f and \w scans'
_diffrn_radiation_type MoK\a
_diffrn_radiation_wavelength 0.71073
_diffrn_reflns_av_R_equivalents 0.0568
_diffrn_reflns_av_unetI/netI 0.0587
_diffrn_reflns_Laue_measured_fraction_full 0.998
_diffrn_reflns_Laue_measured_fraction_max 0.998
_diffrn_reflns_limit_h_max 17
_diffrn_reflns_limit_h_min -17
_diffrn_reflns_limit_k_max 13
_diffrn_reflns_limit_k_min -15
_diffrn_reflns_limit_l_max 19
_diffrn_reflns_limit_l_min -19
_diffrn_reflns_number 26005
_diffrn_reflns_point_group_measured_fraction_full 0.998
_diffrn_reflns_point_group_measured_fraction_max 0.998
_diffrn_reflns_theta_full 25.242
_diffrn_reflns_theta_max 26.000
_diffrn_reflns_theta_min 2.146
_exptl_absorpt_coefficient_mu 0.154
_exptl_absorpt_correction_T_max 0.7456
_exptl_absorpt_correction_T_min 0.6693
_exptl_absorpt_correction_type multi-scan
_exptl_absorpt_process_details sadabs
_exptl_crystal_colour yellow
_exptl_crystal_density_diffrn 1.302
_exptl_crystal_description block
_exptl_crystal_F_000 1168
_exptl_crystal_size_max 0.280
_exptl_crystal_size_mid 0.220
_exptl_crystal_size_min 0.180
_refine_diff_density_max 0.185
_refine_diff_density_min -0.206
_refine_diff_density_rms 0.036
_refine_ls_extinction_coef 0.0124(8)
_refine_ls_extinction_expression Fc^*^=kFc[1+0.001xFc^2^\l^3^/sin(2\q)]^-1/4^
_refine_ls_extinction_method 'SHELXL-2014/7 (Sheldrick 2014'
_refine_ls_goodness_of_fit_ref 1.005
_refine_ls_hydrogen_treatment constr
_refine_ls_matrix_type full
_refine_ls_number_parameters 372
_refine_ls_number_reflns 5576
_refine_ls_number_restraints 48
_refine_ls_restrained_S_all 1.034
_refine_ls_R_factor_all 0.1021
_refine_ls_R_factor_gt 0.0492
_refine_ls_shift/su_max 0.001
_refine_ls_shift/su_mean 0.000
_refine_ls_structure_factor_coef Fsqd
_refine_ls_weighting_details 'w=1/[\s^2^(Fo^2^)+(0.0435P)^2^+0.8900P] where P=(Fo^2^+2Fc^2^)/3'
_refine_ls_weighting_scheme calc
_refine_ls_wR_factor_gt 0.0974
_refine_ls_wR_factor_ref 0.1153
_reflns_Friedel_coverage 0.000
_reflns_number_gt 3415
_reflns_number_total 5576
_reflns_threshold_expression 'I > 2\s(I)'
_cod_data_source_file d1nj00947h2.cif
_cod_data_source_block 3e
_cod_depositor_comments 'Adding full bibliography for 7060515--7060528.cif.'
_cod_original_sg_symbol_H-M 'P 21/n'
_cod_database_code 7060521
_shelx_shelxl_version_number 2014/7
_shelx_space_group_comment
; 
The symmetry employed for this shelxl refinement is uniquely defined 
by the following loop, which should always be used as a source of 
symmetry information in preference to the above space-group names. 
They are only intended as comments. 
;
_shelx_estimated_absorpt_t_min 0.958
_shelx_estimated_absorpt_t_max 0.973

loop_
_space_group_symop_operation_xyz
'x, y, z'
'-x+1/2, y+1/2, -z+1/2'
'-x, -y, -z'
'x-1/2, -y-1/2, z-1/2'

loop_
_atom_site_label
_atom_site_type_symbol
_atom_site_fract_x
_atom_site_fract_y
_atom_site_fract_z
_atom_site_U_iso_or_equiv
_atom_site_adp_type
_atom_site_occupancy
_atom_site_site_symmetry_order
_atom_site_calc_flag
_atom_site_refinement_flags_posn
_atom_site_refinement_flags_adp
_atom_site_refinement_flags_occupancy
_atom_site_disorder_assembly
_atom_site_disorder_group
C1 C 0.52321(16) 0.2955(2) 1.08252(14) 0.0588(6) Uani 1 1 d . U . . .
C2 C 0.57388(18) 0.2420(3) 1.14746(16) 0.0795(8) Uani 1 1 d . U . . .
H2 H 0.6167 0.1902 1.1343 0.095 Uiso 1 1 calc R U . . .
C3 C 0.5602(2) 0.2664(3) 1.23198(18) 0.0967(9) Uani 1 1 d . U . . .
H3 H 0.5938 0.2307 1.2756 0.116 Uiso 1 1 calc R U . . .
C4 C 0.4975(2) 0.3425(3) 1.25127(19) 0.0976(10) Uani 1 1 d . U . . .
H4 H 0.4903 0.3599 1.3080 0.117 Uiso 1 1 calc R U . . .
C5 C 0.4451(2) 0.3937(3) 1.18782(16) 0.0801(8) Uani 1 1 d . U . . .
H5 H 0.4016 0.4444 1.2018 0.096 Uiso 1 1 calc R U . . .
C6 C 0.45697(17) 0.3699(2) 1.10230(14) 0.0600(6) Uani 1 1 d . U . . .
C7 C 0.40770(14) 0.36692(15) 0.92777(13) 0.0399(5) Uani 1 1 d . . . . .
H7 H 0.4052 0.4184 0.8815 0.048 Uiso 1 1 calc R U . . .
C8 C 0.50360(14) 0.31580(16) 0.92541(13) 0.0410(5) Uani 1 1 d . . . . .
C9 C 0.54465(15) 0.30876(16) 0.84983(13) 0.0432(5) Uani 1 1 d . . . . .
H9 H 0.5140 0.3390 0.8019 0.052 Uiso 1 1 calc R U . . .
C10 C 0.63325(16) 0.25684(17) 0.84026(14) 0.0451(5) Uani 1 1 d . . . . .
C11 C 0.74541(17) 0.2058(2) 0.74265(16) 0.0661(7) Uani 1 1 d . . . . .
H11A H 0.7946 0.2196 0.7859 0.099 Uiso 1 1 calc R U . . .
H11B H 0.7660 0.2262 0.6880 0.099 Uiso 1 1 calc R U . . .
H11C H 0.7309 0.1325 0.7420 0.099 Uiso 1 1 calc R U . . .
C12 C 0.31378(15) 0.22712(18) 0.67174(14) 0.0483(6) Uani 1 1 d . . . . .
C13 C 0.31416(17) 0.2515(2) 0.58556(15) 0.0630(7) Uani 1 1 d . . . . .
H13 H 0.3051 0.1999 0.5441 0.076 Uiso 1 1 calc R U . . .
C14 C 0.32808(19) 0.3529(2) 0.56348(16) 0.0705(8) Uani 1 1 d . . . . .
H14 H 0.3288 0.3711 0.5062 0.085 Uiso 1 1 calc R U . . .
C15 C 0.34128(18) 0.4298(2) 0.62599(15) 0.0645(7) Uani 1 1 d . . . . .
H15 H 0.3514 0.4986 0.6095 0.077 Uiso 1 1 calc R U . . .
C16 C 0.33976(16) 0.40654(18) 0.71143(14) 0.0508(6) Uani 1 1 d . . . . .
H16 H 0.3479 0.4592 0.7521 0.061 Uiso 1 1 calc R U . . .
C17 C 0.32581(14) 0.30302(16) 0.73665(13) 0.0403(5) Uani 1 1 d . . . . .
C18 C 0.32127(14) 0.24762(15) 0.81654(12) 0.0387(5) Uani 1 1 d . . . . .
C19 C 0.30665(15) 0.14526(17) 0.79597(14) 0.0473(6) Uani 1 1 d . . . . .
H19 H 0.3007 0.0916 0.8353 0.057 Uiso 1 1 calc R U . . .
C20 C 0.03388(17) 0.3913(2) 1.13233(16) 0.0651(7) Uani 1 1 d . . . . .
H20 H -0.0029 0.3311 1.1313 0.078 Uiso 1 1 calc R U . . .
C21 C 0.0369(2) 0.4561(3) 1.20332(17) 0.0782(9) Uani 1 1 d . . . . .
H21 H 0.0013 0.4394 1.2493 0.094 Uiso 1 1 calc R U . . .
C22 C 0.0912(2) 0.5438(3) 1.20644(18) 0.0772(9) Uani 1 1 d . . . . .
H22 H 0.0933 0.5867 1.2544 0.093 Uiso 1 1 calc R U . . .
C23 C 0.1426(2) 0.5682(2) 1.13838(19) 0.0778(8) Uani 1 1 d . . . . .
H23 H 0.1799 0.6280 1.1399 0.093 Uiso 1 1 calc R U . . .
C24 C 0.13955(18) 0.5050(2) 1.06799(16) 0.0649(7) Uani 1 1 d . . . . .
H24 H 0.1749 0.5227 1.0222 0.078 Uiso 1 1 calc R U . . .
C25 C 0.08514(15) 0.41569(18) 1.06355(14) 0.0476(6) Uani 1 1 d . . . . .
C26 C 0.08205(15) 0.34911(19) 0.98415(14) 0.0537(6) Uani 1 1 d . . . . .
H26A H 0.0392 0.2911 0.9912 0.064 Uiso 1 1 calc R U . . .
H26B H 0.0571 0.3905 0.9361 0.064 Uiso 1 1 calc R U . . .
C27 C 0.23228(14) 0.35706(16) 0.91206(12) 0.0378(5) Uani 1 1 d . . . . .
C28 C 0.32291(14) 0.29136(15) 0.90649(12) 0.0361(5) Uani 1 1 d . . . . .
C29 C 0.30737(15) 0.20686(16) 0.97193(12) 0.0409(5) Uani 1 1 d . . . . .
C30 C 0.36167(18) 0.12226(17) 0.99875(15) 0.0567(6) Uani 1 1 d . . . . .
H30 H 0.4210 0.1120 0.9782 0.068 Uiso 1 1 calc R U . . .
C31 C 0.3268(2) 0.05285(19) 1.05670(17) 0.0726(8) Uani 1 1 d . . . . .
H31 H 0.3629 -0.0044 1.0752 0.087 Uiso 1 1 calc R U . . .
C32 C 0.2399(3) 0.0679(2) 1.08676(16) 0.0766(9) Uani 1 1 d . . . . .
H32 H 0.2181 0.0208 1.1262 0.092 Uiso 1 1 calc R U . . .
C33 C 0.1828(2) 0.1512(2) 1.06026(14) 0.0631(7) Uani 1 1 d . . . . .
H33 H 0.1232 0.1607 1.0806 0.076 Uiso 1 1 calc R U . . .
C34 C 0.21868(16) 0.21951(16) 1.00237(13) 0.0435(5) Uani 1 1 d . . . . .
N1 N 0.54447(13) 0.27472(16) 0.99821(11) 0.0545(5) Uani 1 1 d . . . . .
H1 H 0.5890 0.2303 0.9918 0.065 Uiso 1 1 calc R U . . .
N2 N 0.30203(14) 0.13247(15) 0.70982(12) 0.0570(5) Uani 1 1 d . . . . .
H2A H 0.2931 0.0740 0.6835 0.068 Uiso 1 1 calc R U . . .
N3 N 0.17418(12) 0.30810(13) 0.96495(10) 0.0415(4) Uani 1 1 d . . . . .
O1 O 0.67964(11) 0.21035(14) 0.89636(10) 0.0646(5) Uani 1 1 d . . . . .
O2 O 0.66200(11) 0.26473(13) 0.76088(9) 0.0577(4) Uani 1 1 d . . . . .
O3 O 0.21448(11) 0.43837(11) 0.87455(9) 0.0526(4) Uani 1 1 d . . . . .
S1 S 0.39191(4) 0.44156(5) 1.02417(4) 0.0593(2) Uani 1 1 d . . . . .

loop_
_atom_site_aniso_label
_atom_site_aniso_U_11
_atom_site_aniso_U_22
_atom_site_aniso_U_33
_atom_site_aniso_U_23
_atom_site_aniso_U_13
_atom_site_aniso_U_12
C1 0.0428(13) 0.0941(18) 0.0391(13) 0.0045(12) -0.0010(10) -0.0244(12)
C2 0.0541(14) 0.134(2) 0.0496(14) 0.0212(15) -0.0054(12) -0.0231(15)
C3 0.0699(18) 0.167(3) 0.0518(15) 0.0210(17) -0.0070(14) -0.0339(18)
C4 0.083(2) 0.164(3) 0.0469(15) -0.0058(17) 0.0086(14) -0.0467(18)
C5 0.0702(17) 0.120(2) 0.0512(14) -0.0164(14) 0.0146(13) -0.0423(15)
C6 0.0472(13) 0.0888(17) 0.0446(12) -0.0103(12) 0.0079(11) -0.0328(12)
C7 0.0451(13) 0.0348(12) 0.0395(12) -0.0029(9) 0.0006(9) -0.0045(10)
C8 0.0424(13) 0.0399(12) 0.0400(13) -0.0023(10) -0.0031(10) -0.0070(10)
C9 0.0432(13) 0.0462(13) 0.0393(13) 0.0003(10) -0.0043(10) 0.0026(11)
C10 0.0482(14) 0.0468(13) 0.0397(13) -0.0014(11) -0.0020(11) -0.0006(12)
C11 0.0525(15) 0.0834(19) 0.0629(16) -0.0121(14) 0.0065(12) 0.0187(14)
C12 0.0482(14) 0.0504(15) 0.0454(14) -0.0110(11) -0.0050(10) 0.0091(11)
C13 0.0679(17) 0.078(2) 0.0423(15) -0.0179(14) -0.0071(12) 0.0187(15)
C14 0.086(2) 0.087(2) 0.0378(14) 0.0034(15) 0.0027(13) 0.0273(17)
C15 0.0828(19) 0.0612(17) 0.0495(15) 0.0117(13) 0.0052(13) 0.0123(14)
C16 0.0661(16) 0.0448(14) 0.0414(14) 0.0004(11) 0.0029(11) 0.0075(12)
C17 0.0401(12) 0.0402(13) 0.0399(12) -0.0047(10) -0.0028(9) 0.0052(10)
C18 0.0382(12) 0.0371(12) 0.0399(12) -0.0043(10) -0.0034(9) 0.0009(10)
C19 0.0549(14) 0.0374(13) 0.0490(14) -0.0052(10) -0.0009(11) -0.0026(11)
C20 0.0478(15) 0.0867(19) 0.0620(17) 0.0018(15) 0.0124(13) -0.0056(14)
C21 0.0668(19) 0.121(3) 0.0481(16) -0.0030(17) 0.0153(14) 0.0134(19)
C22 0.0677(19) 0.100(2) 0.0623(19) -0.0267(17) -0.0052(15) 0.0149(18)
C23 0.077(2) 0.0737(19) 0.084(2) -0.0270(17) 0.0156(17) -0.0091(16)
C24 0.0700(17) 0.0639(17) 0.0628(17) -0.0081(14) 0.0200(13) -0.0053(15)
C25 0.0360(12) 0.0612(16) 0.0455(14) -0.0012(11) 0.0023(10) 0.0037(12)
C26 0.0407(13) 0.0648(16) 0.0558(15) -0.0060(12) 0.0054(11) -0.0051(12)
C27 0.0465(13) 0.0344(12) 0.0322(11) -0.0030(10) -0.0003(10) -0.0010(10)
C28 0.0408(12) 0.0301(11) 0.0370(11) -0.0001(9) -0.0007(9) -0.0010(10)
C29 0.0508(14) 0.0324(12) 0.0382(12) -0.0004(9) -0.0091(10) -0.0048(10)
C30 0.0679(16) 0.0394(13) 0.0604(15) 0.0047(12) -0.0158(13) 0.0002(12)
C31 0.114(3) 0.0417(15) 0.0591(17) 0.0121(13) -0.0234(17) 0.0000(16)
C32 0.130(3) 0.0509(17) 0.0480(16) 0.0145(13) 0.0007(17) -0.0187(18)
C33 0.089(2) 0.0541(16) 0.0470(14) 0.0021(12) 0.0126(14) -0.0180(15)
C34 0.0593(15) 0.0359(12) 0.0348(12) -0.0018(10) -0.0010(11) -0.0089(11)
N1 0.0480(11) 0.0707(13) 0.0442(12) 0.0045(10) -0.0031(9) 0.0034(10)
N2 0.0698(14) 0.0452(12) 0.0549(13) -0.0205(10) -0.0044(10) -0.0011(10)
N3 0.0422(11) 0.0416(10) 0.0408(10) 0.0010(8) 0.0046(8) -0.0019(9)
O1 0.0582(10) 0.0821(12) 0.0527(10) 0.0115(9) -0.0026(8) 0.0192(9)
O2 0.0524(10) 0.0745(11) 0.0464(10) -0.0005(8) 0.0054(8) 0.0177(9)
O3 0.0666(10) 0.0401(9) 0.0520(9) 0.0126(7) 0.0107(8) 0.0150(8)
S1 0.0610(4) 0.0580(4) 0.0594(4) -0.0247(3) 0.0076(3) -0.0111(3)

loop_
_atom_type_symbol
_atom_type_description
_atom_type_scat_dispersion_real
_atom_type_scat_dispersion_imag
_atom_type_scat_source
C C 0.0033 0.0016 'International Tables Vol C Tables 4.2.6.8 and 6.1.1.4'
H H 0.0000 0.0000 'International Tables Vol C Tables 4.2.6.8 and 6.1.1.4'
N N 0.0061 0.0033 'International Tables Vol C Tables 4.2.6.8 and 6.1.1.4'
O O 0.0106 0.0060 'International Tables Vol C Tables 4.2.6.8 and 6.1.1.4'
S S 0.1246 0.1234 'International Tables Vol C Tables 4.2.6.8 and 6.1.1.4'

loop_
_geom_angle_atom_site_label_1
_geom_angle_atom_site_label_2
_geom_angle_atom_site_label_3
_geom_angle
_geom_angle_site_symmetry_1
_geom_angle_site_symmetry_3
_geom_angle_publ_flag
C6 C1 C2 120.0(2) . . ?
C6 C1 N1 122.0(2) . . ?
C2 C1 N1 117.9(3) . . ?
C3 C2 C1 119.6(3) . . ?
C3 C2 H2 120.2 . . ?
C1 C2 H2 120.2 . . ?
C4 C3 C2 120.2(3) . . ?
C4 C3 H3 119.9 . . ?
C2 C3 H3 119.9 . . ?
C3 C4 C5 120.7(3) . . ?
C3 C4 H4 119.7 . . ?
C5 C4 H4 119.7 . . ?
C4 C5 C6 120.1(3) . . ?
C4 C5 H5 119.9 . . ?
C6 C5 H5 119.9 . . ?
C1 C6 C5 119.2(3) . . ?
C1 C6 S1 122.59(18) . . ?
C5 C6 S1 118.1(2) . . ?
C8 C7 C28 114.19(16) . . ?
C8 C7 S1 113.89(14) . . ?
C28 C7 S1 111.74(13) . . ?
C8 C7 H7 105.3 . . ?
C28 C7 H7 105.3 . . ?
S1 C7 H7 105.3 . . ?
N1 C8 C9 121.8(2) . . ?
N1 C8 C7 119.08(18) . . ?
C9 C8 C7 119.05(19) . . ?
C8 C9 C10 123.2(2) . . ?
C8 C9 H9 118.4 . . ?
C10 C9 H9 118.4 . . ?
O1 C10 O2 121.8(2) . . ?
O1 C10 C9 125.8(2) . . ?
O2 C10 C9 112.39(19) . . ?
O2 C11 H11A 109.5 . . ?
O2 C11 H11B 109.5 . . ?
H11A C11 H11B 109.5 . . ?
O2 C11 H11C 109.5 . . ?
H11A C11 H11C 109.5 . . ?
H11B C11 H11C 109.5 . . ?
N2 C12 C13 129.3(2) . . ?
N2 C12 C17 107.84(19) . . ?
C13 C12 C17 122.8(2) . . ?
C14 C13 C12 118.1(2) . . ?
C14 C13 H13 120.9 . . ?
C12 C13 H13 120.9 . . ?
C13 C14 C15 120.6(2) . . ?
C13 C14 H14 119.7 . . ?
C15 C14 H14 119.7 . . ?
C16 C15 C14 121.6(2) . . ?
C16 C15 H15 119.2 . . ?
C14 C15 H15 119.2 . . ?
C15 C16 C17 119.5(2) . . ?
C15 C16 H16 120.3 . . ?
C17 C16 H16 120.3 . . ?
C16 C17 C12 117.36(19) . . ?
C16 C17 C18 136.37(19) . . ?
C12 C17 C18 106.26(18) . . ?
C19 C18 C17 106.24(18) . . ?
C19 C18 C28 124.65(19) . . ?
C17 C18 C28 128.90(18) . . ?
N2 C19 C18 110.4(2) . . ?
N2 C19 H19 124.8 . . ?
C18 C19 H19 124.8 . . ?
C25 C20 C21 120.2(3) . . ?
C25 C20 H20 119.9 . . ?
C21 C20 H20 119.9 . . ?
C22 C21 C20 120.7(3) . . ?
C22 C21 H21 119.6 . . ?
C20 C21 H21 119.6 . . ?
C21 C22 C23 119.2(3) . . ?
C21 C22 H22 120.4 . . ?
C23 C22 H22 120.4 . . ?
C22 C23 C24 120.4(3) . . ?
C22 C23 H23 119.8 . . ?
C24 C23 H23 119.8 . . ?
C23 C24 C25 121.4(2) . . ?
C23 C24 H24 119.3 . . ?
C25 C24 H24 119.3 . . ?
C20 C25 C24 118.1(2) . . ?
C20 C25 C26 122.1(2) . . ?
C24 C25 C26 119.8(2) . . ?
N3 C26 C25 113.14(18) . . ?
N3 C26 H26A 109.0 . . ?
C25 C26 H26A 109.0 . . ?
N3 C26 H26B 108.9 . . ?
C25 C26 H26B 109.0 . . ?
H26A C26 H26B 107.8 . . ?
O3 C27 N3 125.11(19) . . ?
O3 C27 C28 126.03(18) . . ?
N3 C27 C28 108.84(17) . . ?
C29 C28 C18 111.92(16) . . ?
C29 C28 C27 101.14(16) . . ?
C18 C28 C27 106.74(16) . . ?
C29 C28 C7 115.95(16) . . ?
C18 C28 C7 113.21(16) . . ?
C27 C28 C7 106.55(15) . . ?
C30 C29 C34 119.3(2) . . ?
C30 C29 C28 131.6(2) . . ?
C34 C29 C28 108.91(18) . . ?
C29 C30 C31 119.2(3) . . ?
C29 C30 H30 120.4 . . ?
C31 C30 H30 120.4 . . ?
C32 C31 C30 120.4(3) . . ?
C32 C31 H31 119.8 . . ?
C30 C31 H31 119.8 . . ?
C31 C32 C33 121.9(2) . . ?
C31 C32 H32 119.0 . . ?
C33 C32 H32 119.0 . . ?
C34 C33 C32 116.9(3) . . ?
C34 C33 H33 121.6 . . ?
C32 C33 H33 121.6 . . ?
C33 C34 C29 122.3(2) . . ?
C33 C34 N3 127.6(2) . . ?
C29 C34 N3 110.14(17) . . ?
C8 N1 C1 128.1(2) . . ?
C8 N1 H1 115.9 . . ?
C1 N1 H1 115.9 . . ?
C19 N2 C12 109.23(17) . . ?
C19 N2 H2A 125.4 . . ?
C12 N2 H2A 125.4 . . ?
C27 N3 C34 110.63(17) . . ?
C27 N3 C26 123.13(18) . . ?
C34 N3 C26 126.05(18) . . ?
C10 O2 C11 116.41(18) . . ?
C6 S1 C7 102.85(11) . . ?

loop_
_geom_bond_atom_site_label_1
_geom_bond_atom_site_label_2
_geom_bond_distance
_geom_bond_site_symmetry_2
_geom_bond_publ_flag
C1 C6 1.386(4) . ?
C1 C2 1.391(3) . ?
C1 N1 1.401(3) . ?
C2 C3 1.388(4) . ?
C2 H2 0.9300 . ?
C3 C4 1.365(5) . ?
C3 H3 0.9300 . ?
C4 C5 1.372(4) . ?
C4 H4 0.9300 . ?
C5 C6 1.397(3) . ?
C5 H5 0.9300 . ?
C6 S1 1.749(3) . ?
C7 C8 1.512(3) . ?
C7 C28 1.563(3) . ?
C7 S1 1.815(2) . ?
C7 H7 0.9800 . ?
C8 N1 1.356(3) . ?
C8 C9 1.357(3) . ?
C9 C10 1.438(3) . ?
C9 H9 0.9300 . ?
C10 O1 1.221(2) . ?
C10 O2 1.339(2) . ?
C11 O2 1.447(3) . ?
C11 H11A 0.9600 . ?
C11 H11B 0.9600 . ?
C11 H11C 0.9600 . ?
C12 N2 1.365(3) . ?
C12 C13 1.389(3) . ?
C12 C17 1.410(3) . ?
C13 C14 1.360(4) . ?
C13 H13 0.9300 . ?
C14 C15 1.394(4) . ?
C14 H14 0.9300 . ?
C15 C16 1.375(3) . ?
C15 H15 0.9300 . ?
C16 C17 1.399(3) . ?
C16 H16 0.9300 . ?
C17 C18 1.445(3) . ?
C18 C19 1.361(3) . ?
C18 C28 1.518(3) . ?
C19 N2 1.360(3) . ?
C19 H19 0.9300 . ?
C20 C25 1.375(3) . ?
C20 C21 1.388(4) . ?
C20 H20 0.9300 . ?
C21 C22 1.360(4) . ?
C21 H21 0.9300 . ?
C22 C23 1.367(4) . ?
C22 H22 0.9300 . ?
C23 C24 1.367(3) . ?
C23 H23 0.9300 . ?
C24 C25 1.378(3) . ?
C24 H24 0.9300 . ?
C25 C26 1.508(3) . ?
C26 N3 1.458(3) . ?
C26 H26A 0.9700 . ?
C26 H26B 0.9700 . ?
C27 O3 1.214(2) . ?
C27 N3 1.359(2) . ?
C27 C28 1.543(3) . ?
C28 C29 1.516(3) . ?
C29 C30 1.379(3) . ?
C29 C34 1.383(3) . ?
C30 C31 1.384(3) . ?
C30 H30 0.9300 . ?
C31 C32 1.361(4) . ?
C31 H31 0.9300 . ?
C32 C33 1.387(4) . ?
C32 H32 0.9300 . ?
C33 C34 1.380(3) . ?
C33 H33 0.9300 . ?
C34 N3 1.408(3) . ?
N1 H1 0.8600 . ?
N2 H2A 0.8600 . ?

loop_
_geom_hbond_atom_site_label_D
_geom_hbond_atom_site_label_H
_geom_hbond_atom_site_label_A
_geom_hbond_distance_DH
_geom_hbond_distance_HA
_geom_hbond_distance_DA
_geom_hbond_angle_DHA
_geom_hbond_site_symmetry_A
N1 H1 O1 0.86 2.05 2.700(2) 131.8 .
N2 H2A O3 0.86 1.96 2.816(2) 174.6 2_546
